data_4326804
loop_
_publ_author_name
'John P. S. Mowat'
'Stuart R. Miller'
'John M. Griffin'
'Valerie R. Seymour'
'Sharon E. Ashbrook'
'Stephen P. Thompson'
'David Fairen-Jimenez'
'Ana-Maria Banu'
'Tina D\"uren'
'Paul A. Wright'

_publ_section_title
;
 Structural Chemistry, monoclinic-to-orthorhombic Phase Transition, and
 CO2 Adsorption Behavior of the Small Pore Scandium Terephthalate,
 Sc2(O2CC6H4CO2)3, and Its Nitro- And Amino-Functionalized Derivatives
;
_journal_name_full 'Inorganic Chemistry'
_journal_page_first 10844
_journal_page_last 10858
_journal_paper_doi 10.1021/ic201387d
_journal_volume 50
_journal_year 2011
_chemical_formula_sum 'C12 O6 Sc'
_chemical_formula_weight 285.08
_space_group_IT_number 70
_symmetry_cell_setting orthorhombic
_symmetry_space_group_name_Hall '-F 2uv 2vw'
_symmetry_space_group_name_H-M 'F d d d :2'
_audit_author_name jpsm
_audit_creation_date 2011-05-31T16:42
_audit_creation_method 'from EXP file using GSAS2CIF'
_audit_update_record ' 2011-05-31T16:42  Initial CIF as created by GSAS2CIF'
_cell_angle_alpha 90.0
_cell_angle_beta 90.0
_cell_angle_gamma 90.0
_cell_formula_units_Z 16
_cell_length_a 8.75292(4)
_cell_length_b 20.75510(5)
_cell_length_c 34.35779(8)
_cell_measurement_temperature 250
_cell_volume 6241.70(4)
_computing_structure_refinement GSAS
_diffrn_ambient_temperature 250
_diffrn_radiation_polarisn_ratio 0.93
_diffrn_radiation_probe x-ray
_diffrn_radiation_wavelength 0.826019
_exptl_absorpt_correction_T_max 1.00000
_exptl_absorpt_correction_T_min 1.00000
_exptl_absorpt_process_details
;   GSAS Absorption/surface roughness correction: function number 0
 No correction is applied.
;
_exptl_crystal_density_meas 1.21
_pd_block_id 2011-05-31T16:42|250K|jpsm|i11
_pd_calc_method 'Rietveld Refinement'
_pd_meas_2theta_range_inc 0.003
_pd_meas_2theta_range_max 141.95401
_pd_meas_2theta_range_min 2.832
_pd_phase_name 'from E:/GSAS/ScBDC/SRM405-250/NEW.cif'
_pd_proc_2theta_range_inc 0.003
_pd_proc_2theta_range_max 141.95531
_pd_proc_2theta_range_min 2.833305
_pd_proc_info_datetime 2011-05-31T16:42:35
_pd_proc_ls_background_function
;   GSAS Background function number 7 with 36 terms.
 Linear interpolation
      1:    19.4424     2:    28.1492     3:    24.1950     4:    23.5455    
      5:    22.2863     6:    25.0987     7:    25.8936     8:    34.1393    
      9:    38.8495    10:    42.2505    11:    43.6895    12:    43.6123    
     13:    40.6256    14:    37.5234    15:    29.0708    16:    26.1712    
     17:    24.4975    18:    23.6961    19:    25.9182    20:    27.7107    
     21:    25.4078    22:    25.8105    23:    25.8214    24:    25.6633    
     25:    24.6215    26:    26.3738    27:    26.1049    28:    25.8763    
     29:    26.1393    30:    25.2288    31:    24.8543    32:    23.4856    
     33:    23.5387    34:    22.1646    35:    22.4111    36:    21.2012    
;
_pd_proc_ls_peak_cutoff 0.00100
_pd_proc_ls_profile_function
;
 CW Profile function number 3 with  19 terms
 Pseudovoigt profile coefficients as parameterized in
 P. Thompson, D.E. Cox & J.B. Hastings (1987). J. Appl. Cryst.,20,79-83.
 Asymmetry correction of L.W. Finger, D.E. Cox & A. P. Jephcoat (1994).
 J. Appl. Cryst.,27,892-900.
 Peak tails are ignored  where the intensity is below 0.0010 times the peak
   Aniso. broadening axis   0.0   0.0   1.0
;
_pd_proc_ls_prof_R_factor 0.0751
_pd_proc_ls_prof_wR_expected 0.0807
_pd_proc_ls_prof_wR_factor 0.0969
_refine_diff_density_max 0.582
_refine_diff_density_min -0.641
_refine_ls_goodness_of_fit_all 1.21
_refine_ls_matrix_type full
_refine_ls_number_parameters 35
_refine_ls_number_restraints 22
_refine_ls_R_Fsqd_factor 0.11821
_refine_ls_shift/su_max 0.03
_refine_ls_shift/su_mean 0.00
_reflns_d_resolution_high 1.208
_reflns_d_resolution_low 8.883
_reflns_limit_h_max 7
_reflns_limit_h_min 0
_reflns_limit_k_max 17
_reflns_limit_k_min 0
_reflns_limit_l_max 28
_reflns_limit_l_min 0
_reflns_number_total 471
_cod_data_source_file ic201387d_si_002_03.cif
_cod_data_source_block 250K_publ
_cod_original_cell_volume 6241.703(35)
_cod_original_sg_symbol_Hall -F_2uv_2vw
_cod_original_sg_symbol_H-M 'F d d d'
_cod_database_code 4326804
_cod_database_fobs_code 4326804
_gsas_exptl_extinct_corr_t_min 1.00000
_gsas_exptl_extinct_corr_t_max 1.00000

loop_
_symmetry_equiv_pos_site_id
_symmetry_equiv_pos_as_xyz
1 +x,+y,+z
2 -x,+y+1/4,+z+1/4
3 +x+1/4,-y,+z+1/4
4 -x+3/4,-y+1/4,+z+1/2
-1 -x,-y,-z
-2 +x,-y+3/4,-z+3/4
-3 -x+3/4,+y,-z+3/4
-4 +x+1/4,+y+3/4,-z+1/2
101 +x,+y+1/2,+z+1/2
102 -x,+y+3/4,+z+3/4
103 +x+1/4,-y+1/2,+z+3/4
104 -x+3/4,-y+3/4,+z
-101 -x,-y+1/2,-z+1/2
-102 +x,-y+1/4,-z+1/4
-103 -x+3/4,+y+1/2,-z+1/4
-104 +x+1/4,+y+1/4,-z
201 +x+1/2,+y,+z+1/2
202 -x+1/2,+y+1/4,+z+3/4
203 +x+3/4,-y,+z+3/4
204 -x+1/4,-y+1/4,+z
-201 -x+1/2,-y,-z+1/2
-202 +x+1/2,-y+3/4,-z+1/4
-203 -x+1/4,+y,-z+1/4
-204 +x+3/4,+y+3/4,-z
301 +x+1/2,+y+1/2,+z
302 -x+1/2,+y+3/4,+z+1/4
303 +x+3/4,-y+1/2,+z+1/4
304 -x+1/4,-y+3/4,+z+1/2
-301 -x+1/2,-y+1/2,-z
-302 +x+1/2,-y+1/4,-z+3/4
-303 -x+1/4,+y+1/2,-z+3/4
-304 +x+3/4,+y+1/4,-z+1/2

loop_
_atom_site_type_symbol
_atom_site_label
_atom_site_fract_x
_atom_site_fract_y
_atom_site_fract_z
_atom_site_occupancy
_atom_site_thermal_displace_type
_atom_site_U_iso_or_equiv
_atom_site_symmetry_multiplicity
Sc Sc1 0.125 0.125 0.36422(6) 1.0 Uiso 0.0097(7) 16
O O1 -0.0068(5) 0.20820(18) 0.36454(13) 1.0 Uiso 0.0314(10) 32
O O2 0.2610(5) 0.16519(23) 0.31999(12) 1.0 Uiso 0.0314(10) 32
O O3 0.4939(5) 0.16628(24) 0.34219(11) 1.0 Uiso 0.0314(10) 32
C C1 -0.125 0.23899(25) 0.375 1.0 Uiso 0.0356(13) 16
C C2 -0.125 0.30838(12) 0.375 1.0 Uiso 0.0356(13) 16
C C3 -0.26268(21) 0.34154(5) 0.37461(24) 1.0 Uiso 0.0356(13) 32
C C4 0.4003(6) 0.17954(30) 0.31514(15) 1.0 Uiso 0.0356(13) 32
C C5 0.4518(4) 0.21690(26) 0.28225(10) 1.0 Uiso 0.0356(13) 32
C C6 0.34627(30) 0.23317(24) 0.25369(11) 1.0 Uiso 0.0356(13) 32
C C7 0.60608(34) 0.23055(25) 0.27789(10) 1.0 Uiso 0.0356(13) 32

loop_
_atom_type_symbol
_atom_type_number_in_cell
_atom_type_scat_dispersion_real
_atom_type_scat_dispersion_imag
_atom_type_scat_Cromer_Mann_a1
_atom_type_scat_Cromer_Mann_a2
_atom_type_scat_Cromer_Mann_a3
_atom_type_scat_Cromer_Mann_a4
_atom_type_scat_Cromer_Mann_b1
_atom_type_scat_Cromer_Mann_b2
_atom_type_scat_Cromer_Mann_b3
_atom_type_scat_Cromer_Mann_b4
_atom_type_scat_Cromer_Mann_c
_atom_type_scat_source
Sc 16.0 0.000 0.000 9.18900 9.02130 7.36790 0.57290 1.64090 136.108 1.46800 51.3531 1.33290 International_Tables_Vol_C
O 96.0 0.000 0.000 3.04850 13.2771 2.28680 5.70110 1.54630 0.32390 0.86700 32.9089 0.25080 International_Tables_Vol_C
C 192.0 0.000 0.000 2.31000 20.8439 1.02000 10.2075 1.58860 0.56870 0.86500 51.6512 0.21560 International_Tables_Vol_C

loop_
_geom_angle_atom_site_label_1
_geom_angle_atom_site_label_2
_geom_angle_atom_site_label_3
_geom_angle
_geom_angle_site_symmetry_1
_geom_angle_site_symmetry_3
_geom_angle_publ_flag
O1 Sc1 O1 180.0000(29) 1_555 204_353 n
O1 Sc1 O2 89.33(17) 1_555 1_555 n
O1 Sc1 O2 91.10(19) 1_555 204_343 n
O1 Sc1 O3 87.71(18) 1_555 -3_657 n
O1 Sc1 O3 91.85(19) 1_555 -302_457 n
O1 Sc1 O2 91.10(19) 204_343 1_555 n
O1 Sc1 O2 89.33(17) 204_343 204_343 n
O1 Sc1 O3 91.85(19) 204_455 -3_657 n
O1 Sc1 O3 87.71(18) 204_455 -302_457 n
O2 Sc1 O2 87.46(25) 1_555 204_343 n
O2 Sc1 O3 92.56(17) 1_555 -3_657 n
O2 Sc1 O3 178.81(19) 1_555 -302_457 n
O2 Sc1 O3 178.81(19) 204_455 -3_657 n
O2 Sc1 O3 92.56(17) 204_455 -302_457 n
O3 Sc1 O3 87.45(27) -3_657 -302_457 n
Sc1 O1 C1 150.9(4) 1_555 1_555 n
Sc1 O2 C4 137.2(4) 1_555 1_555 n
Sc1 O3 C4 167.5(5) -3_545 1_555 n
O1 C1 O1 119.5(6) 1_555 -3_455 n
O1 C1 C2 120.26(29) 1_555 1_555 n
O1 C1 C2 120.26(29) -3_545 1_555 n
C1 C2 C3 119.73(11) 1_555 1_555 n
C1 C2 C3 119.73(11) 1_555 -3_445 n
C3 C2 C3 120.53(23) 1_555 -3_445 n
C2 C3 C3 119.72(12) 1_555 -2_455 n
O2 C4 O3 118.3(5) 1_555 1_555 n
O2 C4 C5 122.1(5) 1_555 1_555 n
O3 C4 C5 119.2(5) 1_555 1_555 n
C4 C5 C6 118.42(35) 1_555 1_555 n
C4 C5 C7 119.9(4) 1_555 1_555 n
C6 C5 C7 121.40(24) 1_555 1_555 n
C5 C6 C7 119.02(23) 1_555 -101_544 n
C5 C7 C6 119.25(24) 1_555 -101_554 n

loop_
_geom_bond_atom_site_label_1
_geom_bond_atom_site_label_2
_geom_bond_distance
_geom_bond_site_symmetry_2
_geom_bond_publ_flag
Sc1 O1 2.0768(35) 1_555 n
Sc1 O1 2.0768(35) 204_555 n
Sc1 O2 2.103(4) 1_555 n
Sc1 O2 2.103(4) 204_555 n
Sc1 O3 2.072(4) -3_555 n
Sc1 O3 2.072(4) -302_345 n
O1 Sc1 2.0768(35) 1_555 n
O1 C1 1.268(4) 1_555 n
O2 Sc1 2.103(4) 1_555 n
O2 O3 2.176(6) 1_555 n
O2 C4 1.266(5) 1_555 n
O3 Sc1 2.072(4) -3_555 n
O3 O2 2.176(6) 1_555 n
O3 C4 1.269(5) 1_555 n
C1 O1 1.268(4) 1_555 n
C1 O1 1.268(4) -3_455 n
C1 C2 1.440(5) 1_555 n
C2 C1 1.440(5) 1_555 n
C2 C3 1.3879(16) 1_555 n
C2 C3 1.3879(16) -3_455 n
C3 C2 1.3879(16) 1_555 n
C3 C3 1.3891(22) -2_555 n
C4 O2 1.266(5) 1_555 n
C4 O3 1.269(5) 1_555 n
C4 C5 1.443(5) 1_555 n
C5 C4 1.443(5) 1_555 n
C5 C6 1.3894(28) 1_555 n
C5 C7 1.3878(27) 1_555 n
C6 C5 1.3894(28) 1_555 n
C6 C7 1.3850(30) -101_644 n
C7 C5 1.3878(27) 1_555 n
C7 C6 1.3850(30) -101_644 n
